data_1534243
loop_
_publ_author_name
'Becher, H.J.'
'Peisker, E.'
'Krogmann, K.'

_publ_section_title
;
 Ueber das ternaere Borid Mn2 Al B2
;
_journal_name_full 'Zeitschrift fuer Anorganische und Allgemeine Chemie'
_journal_page_first 140
_journal_page_last 147
_journal_volume 344
_journal_year 1966
_chemical_formula_sum 'Al B2 Mn2'
_chemical_name_systematic 'Mn2 Al B2'
_space_group_IT_number 65
_symmetry_space_group_name_Hall '-C 2 2'
_symmetry_space_group_name_H-M 'C m m m'
_cell_angle_alpha 90
_cell_angle_beta 90
_cell_angle_gamma 90
_cell_formula_units_Z 2
_cell_length_a 2.92
_cell_length_b 11.08
_cell_length_c 2.89
_cell_volume 93.502
_citation_journal_id_ASTM ZAACAB
_cod_data_source_file Becher_ZAACAB_1966_777.cif
_cod_data_source_block Al1B2Mn2
_cod_original_cell_volume 93.50191
_cod_original_formula_sum 'Al1 B2 Mn2'
_cod_database_code 1534243

loop_
_symmetry_equiv_pos_as_xyz
x,y,z
-x,-y,z
x,-y,-z
-x,y,-z
-x,-y,-z
x,y,-z
-x,y,z
x,-y,z
x+1/2,y+1/2,z
-x+1/2,-y+1/2,z
x+1/2,-y+1/2,-z
-x+1/2,y+1/2,-z
-x+1/2,-y+1/2,-z
x+1/2,y+1/2,-z
-x+1/2,y+1/2,z
x+1/2,-y+1/2,z

loop_
_atom_site_label
_atom_site_type_symbol
_atom_site_fract_x
_atom_site_fract_y
_atom_site_fract_z
_atom_site_occupancy
_atom_site_U_iso_or_equiv
Al1 Al 0 0 0 1 0.0
B1 B 0 0.209 0 1 0.0
Mn1 Mn 0 0.355 0.5 1 0.0
